data_7227234
loop_
_publ_author_name
'Sato, M.'
'Takeda, T.'
'Hoshino, N.'
'Akutagawa, T.'

_publ_section_title
;
 Electronic and crystal structures of 1,2,3-triazole-fused p-benzoquinone
 derivatives
;
_journal_issue 6
_journal_name_full CrystEngComm
_journal_page_first 910
_journal_paper_doi 10.1039/C6CE02167K
_journal_volume 19
_journal_year 2017
_chemical_formula_moiety 'C18 H32 N8 O2'
_chemical_formula_sum 'C18 H32 N8 O2'
_chemical_formula_weight 392.50
_space_group_crystal_system triclinic
_space_group_IT_number 2
_space_group_name_Hall '-P 1'
_space_group_name_H-M_alt 'P -1'
_symmetry_space_group_name_Hall '-P 1'
_symmetry_space_group_name_H-M 'P -1'
_atom_sites_solution_hydrogens geom
_atom_sites_solution_primary direct
_atom_sites_solution_secondary difmap
_audit_update_record
;
2016-09-24 deposited with the CCDC.
2016-12-05 downloaded from the CCDC.
;
_cell_angle_alpha 102.0567(14)
_cell_angle_beta 102.4887(18)
_cell_angle_gamma 101.2122(18)
_cell_formula_units_Z 1
_cell_length_a 7.5718(3)
_cell_length_b 8.46267(18)
_cell_length_c 8.7904(2)
_cell_measurement_reflns_used 2712
_cell_measurement_temperature 100
_cell_measurement_theta_max 68.22
_cell_measurement_theta_min 5.34
_cell_volume 520.60(3)
_computing_cell_refinement 'RAPID AUTO'
_computing_data_collection 'RAPID AUTO (Rigaku, ????)'
_computing_data_reduction 'RAPID AUTO'
_computing_molecular_graphics 'CrystalStructure 4.1'
_computing_publication_material 'CrystalStructure 4.1 (Rigaku, 2014)'
_computing_structure_refinement 'SHELXL97 (Sheldrick, 2008)'
_computing_structure_solution 'Il Milione (Burla, et al., 2007)'
_diffrn_ambient_temperature 100
_diffrn_detector_area_resol_mean 10.000
_diffrn_measured_fraction_theta_full 0.980
_diffrn_measured_fraction_theta_max 0.980
_diffrn_measurement_device_type 'Rigaku R-AXIS RAPID'
_diffrn_measurement_method \w
_diffrn_radiation_type 'Cu K\a'
_diffrn_radiation_wavelength 1.54187
_diffrn_reflns_av_R_equivalents 0.0481
_diffrn_reflns_Laue_measured_fraction_full 0.000
_diffrn_reflns_Laue_measured_fraction_max 0.000
_diffrn_reflns_limit_h_max 9
_diffrn_reflns_limit_h_min -8
_diffrn_reflns_limit_k_max 10
_diffrn_reflns_limit_k_min -9
_diffrn_reflns_limit_l_max 10
_diffrn_reflns_limit_l_min -10
_diffrn_reflns_number 5687
_diffrn_reflns_point_group_measured_fraction_full 0.000
_diffrn_reflns_point_group_measured_fraction_max 0.000
_diffrn_reflns_theta_full 68.220
_diffrn_reflns_theta_max 68.220
_diffrn_reflns_theta_min 5.341
_diffrn_standards_number 0
_exptl_absorpt_coefficient_mu 0.698
_exptl_absorpt_correction_T_max 0.972
_exptl_absorpt_correction_T_min 0.807
_exptl_absorpt_correction_type multi-scan
_exptl_absorpt_process_details 'ABSCOR (Rigaku, 1995)'
_exptl_crystal_colour colorless
_exptl_crystal_density_diffrn 1.252
_exptl_crystal_density_method 'not measured'
_exptl_crystal_description block
_exptl_crystal_F_000 212.00
_exptl_crystal_size_max 0.050
_exptl_crystal_size_mid 0.050
_exptl_crystal_size_min 0.040
_refine_diff_density_max 0.18
_refine_diff_density_min -0.30
_refine_ls_extinction_method none
_refine_ls_goodness_of_fit_ref 1.084
_refine_ls_hydrogen_treatment refxyz
_refine_ls_number_parameters 191
_refine_ls_number_reflns 1866
_refine_ls_number_restraints 0
_refine_ls_R_factor_all 0.0587
_refine_ls_R_factor_gt 0.0496
_refine_ls_shift/su_max 0.000
_refine_ls_structure_factor_coef Fsqd
_refine_ls_weighting_details 'w = 1/[\s^2^(Fo^2^)+(0.0811P)^2^+0.0409P] where P=(Fo^2^+2Fc^2^)/3'
_refine_ls_weighting_scheme calc
_refine_ls_wR_factor_gt 0.1301
_refine_ls_wR_factor_ref 0.1469
_reflns_number_gt 1492
_reflns_number_total 1866
_reflns_threshold_expression F^2^>2.0\s(F^2^)
_cod_data_source_file c6ce02167k2.cif
_cod_data_source_block BTABQ-DiPA
_cod_depositor_comments 'Adding full bibliography for 7227231--7227238.cif.'
_cod_database_code 7227234

loop_
_symmetry_equiv_pos_site_id
_space_group_symop_operation_xyz
1 +X,+Y,+Z
2 -X,-Y,-Z

loop_
_atom_site_label
_atom_site_type_symbol
_atom_site_fract_x
_atom_site_fract_y
_atom_site_fract_z
_atom_site_U_iso_or_equiv
_atom_site_adp_type
_atom_site_occupancy
_atom_site_site_symmetry_multiplicity
_atom_site_calc_flag
O1 O 0.21285(18) 0.77816(15) 0.43036(15) 0.0309(4) Uani 1 2 d
N1 N 0.2960(2) 1.01997(19) 0.74792(18) 0.0283(4) Uani 1 2 d
N2 N 0.2793(2) 1.14644(18) 0.86225(17) 0.0289(4) Uani 1 2 d
N3 N 0.1327(2) 1.20582(19) 0.80852(17) 0.0293(4) Uani 1 2 d
N4 N 0.4414(2) 0.74952(19) 0.83676(18) 0.0261(4) Uani 1 2 d
C1 C 0.1159(3) 0.8747(2) 0.4593(2) 0.0260(5) Uani 1 2 d
C2 C 0.1557(3) 0.9985(2) 0.6165(2) 0.0242(4) Uani 1 2 d
C3 C -0.0530(3) 0.8862(2) 0.3462(2) 0.0254(4) Uani 1 2 d
C4 C 0.5221(3) 0.6645(2) 0.7091(2) 0.0283(5) Uani 1 2 d
C5 C 0.6738(3) 0.7965(3) 0.6861(3) 0.0393(5) Uani 1 2 d
C6 C 0.5951(4) 0.5233(3) 0.7594(3) 0.0345(5) Uani 1 2 d
C7 C 0.2770(3) 0.6453(2) 0.8714(2) 0.0284(5) Uani 1 2 d
C8 C 0.1143(3) 0.5756(3) 0.7216(3) 0.0351(5) Uani 1 2 d
C9 C 0.2263(3) 0.7534(3) 1.0086(3) 0.0362(5) Uani 1 2 d
H4 H 0.414(3) 0.620(2) 0.609(2) 0.023(5) Uiso 1 2 d
H5A H 0.780(4) 0.839(3) 0.789(3) 0.057(7) Uiso 1 2 d
H5B H 0.732(3) 0.747(3) 0.603(3) 0.044(6) Uiso 1 2 d
H5C H 0.626(3) 0.891(3) 0.659(3) 0.052(7) Uiso 1 2 d
H6A H 0.691(3) 0.565(3) 0.862(3) 0.038(6) Uiso 1 2 d
H6B H 0.498(3) 0.433(3) 0.766(3) 0.043(6) Uiso 1 2 d
H6C H 0.659(3) 0.472(3) 0.679(2) 0.039(6) Uiso 1 2 d
H7 H 0.321(3) 0.552(2) 0.910(2) 0.028(5) Uiso 1 2 d
H8A H 0.014(3) 0.510(3) 0.743(2) 0.043(6) Uiso 1 2 d
H8B H 0.066(3) 0.668(3) 0.685(3) 0.051(7) Uiso 1 2 d
H8C H 0.150(3) 0.500(3) 0.630(3) 0.051(7) Uiso 1 2 d
H9A H 0.184(3) 0.840(3) 0.975(3) 0.045(6) Uiso 1 2 d
H9B H 0.121(3) 0.687(3) 1.040(3) 0.054(7) Uiso 1 2 d
H9C H 0.333(3) 0.796(3) 1.106(3) 0.049(6) Uiso 1 2 d
H4A H 0.543(3) 0.794(3) 0.942(3) 0.039(6) Uiso 1 2 d
H4B H 0.406(3) 0.843(3) 0.808(3) 0.050(7) Uiso 1 2 d

loop_
_atom_site_aniso_label
_atom_site_aniso_U_11
_atom_site_aniso_U_22
_atom_site_aniso_U_33
_atom_site_aniso_U_12
_atom_site_aniso_U_13
_atom_site_aniso_U_23
O1 0.0297(8) 0.0302(7) 0.0330(8) 0.0142(6) 0.0052(6) 0.0060(6)
N1 0.0314(10) 0.0255(8) 0.0265(8) 0.0100(7) 0.0026(7) 0.0060(6)
N2 0.0332(10) 0.0264(8) 0.0259(8) 0.0104(7) 0.0045(7) 0.0053(7)
N3 0.0311(10) 0.0282(8) 0.0269(8) 0.0112(7) 0.0010(7) 0.0069(7)
N4 0.0287(10) 0.0245(8) 0.0236(8) 0.0095(7) 0.0029(7) 0.0052(7)
C1 0.0296(11) 0.0227(9) 0.0254(9) 0.0079(8) 0.0048(8) 0.0074(7)
C2 0.0253(10) 0.0230(9) 0.0236(9) 0.0083(8) 0.0021(7) 0.0070(7)
C3 0.0263(11) 0.0245(9) 0.0247(9) 0.0062(8) 0.0043(8) 0.0079(7)
C4 0.0302(12) 0.0316(10) 0.0253(10) 0.0138(9) 0.0076(8) 0.0065(8)
C5 0.0441(14) 0.0407(12) 0.0430(12) 0.0195(11) 0.0194(11) 0.0159(10)
C6 0.0396(13) 0.0329(11) 0.0339(11) 0.0170(10) 0.0086(10) 0.0085(9)
C7 0.0298(11) 0.0291(10) 0.0300(10) 0.0109(9) 0.0080(8) 0.0122(8)
C8 0.0281(13) 0.0354(12) 0.0376(11) 0.0042(10) 0.0027(9) 0.0101(10)
C9 0.0387(14) 0.0381(12) 0.0352(11) 0.0151(11) 0.0118(10) 0.0100(10)

loop_
_atom_type_symbol
_atom_type_description
_atom_type_scat_dispersion_real
_atom_type_scat_dispersion_imag
_atom_type_scat_source
C C 0.0181 0.0091
;
International Tables for Crystallography
(Vol. C, Tables 4.2.6.8 and 6.1.1.4)
;
N N 0.0311 0.0180
;
International Tables for Crystallography
(Vol. C, Tables 4.2.6.8 and 6.1.1.4)
;
O O 0.0492 0.0322
;
International Tables for Crystallography
(Vol. C, Tables 4.2.6.8 and 6.1.1.4)
;
H H 0.0000 0.0000
;
International Tables for Crystallography
(Vol. C, Table 6.1.1.4)
;

loop_
_geom_angle_atom_site_label_1
_geom_angle_atom_site_label_2
_geom_angle_atom_site_label_3
_geom_angle
_geom_angle_publ_flag
_geom_angle_site_symmetry_1
_geom_angle_site_symmetry_3
N2 N1 C2 106.26(16) yes . .
N1 N2 N3 111.87(13) yes . .
N2 N3 C3 105.62(15) yes . 2_576
C4 N4 C7 117.23(13) yes . .
O1 C1 C2 123.49(16) yes . .
O1 C1 C3 125.94(15) yes . .
C2 C1 C3 110.58(17) yes . .
N1 C2 C1 126.49(18) yes . .
N1 C2 C3 107.87(15) yes . 2_576
C1 C2 C3 125.64(16) yes . 2_576
N3 C3 C1 127.84(18) yes 2_576 .
N3 C3 C2 108.38(16) yes 2_576 2_576
C1 C3 C2 123.76(15) yes . 2_576
N4 C4 C5 107.53(15) yes . .
N4 C4 C6 109.98(17) yes . .
C5 C4 C6 112.5(2) yes . .
N4 C7 C8 111.09(17) yes . .
N4 C7 C9 108.00(15) yes . .
C8 C7 C9 112.14(19) yes . .
C4 N4 H4A 108.6(15) no . .
C4 N4 H4B 108.8(15) no . .
C7 N4 H4A 106.8(14) no . .
C7 N4 H4B 108.2(15) no . .
H4A N4 H4B 106.7(17) no . .
N4 C4 H4 104.7(13) no . .
C5 C4 H4 111.0(12) no . .
C6 C4 H4 110.8(11) no . .
C4 C5 H5A 109.0(16) no . .
C4 C5 H5B 110.8(13) no . .
C4 C5 H5C 111.8(14) no . .
H5A C5 H5B 104(2) no . .
H5A C5 H5C 109.7(19) no . .
H5B C5 H5C 111(2) no . .
C4 C6 H6A 110.7(14) no . .
C4 C6 H6B 113.6(16) no . .
C4 C6 H6C 110.5(13) no . .
H6A C6 H6B 109.8(19) no . .
H6A C6 H6C 105.3(19) no . .
H6B C6 H6C 106.6(18) no . .
N4 C7 H7 106.7(12) no . .
C8 C7 H7 110.5(9) no . .
C9 C7 H7 108.2(12) no . .
C7 C8 H8A 110.8(13) no . .
C7 C8 H8B 111.0(10) no . .
C7 C8 H8C 111.3(13) no . .
H8A C8 H8B 105(2) no . .
H8A C8 H8C 106.7(19) no . .
H8B C8 H8C 111(2) no . .
C7 C9 H9A 109.7(15) no . .
C7 C9 H9B 110.7(13) no . .
C7 C9 H9C 111.1(16) no . .
H9A C9 H9B 107(2) no . .
H9A C9 H9C 111.8(19) no . .
H9B C9 H9C 107(2) no . .

loop_
_geom_bond_atom_site_label_1
_geom_bond_atom_site_label_2
_geom_bond_distance
_geom_bond_publ_flag
_geom_bond_site_symmetry_2
O1 C1 1.224(3) yes .
N1 N2 1.353(2) yes .
N1 C2 1.343(2) yes .
N2 N3 1.340(2) yes .
N3 C3 1.356(2) yes 2_576
N4 C4 1.510(3) yes .
N4 C7 1.507(3) yes .
C1 C2 1.480(2) yes .
C1 C3 1.474(3) yes .
C2 C3 1.391(3) yes 2_576
C4 C5 1.518(3) yes .
C4 C6 1.517(3) yes .
C7 C8 1.514(3) yes .
C7 C9 1.521(3) yes .
N4 H4A 1.010(19) no .
N4 H4B 0.94(3) no .
C4 H4 1.008(17) no .
C5 H5A 1.01(2) no .
C5 H5B 0.99(3) no .
C5 H5C 0.99(3) no .
C6 H6A 0.97(2) no .
C6 H6B 0.97(2) no .
C6 H6C 1.02(2) no .
C7 H7 1.01(2) no .
C8 H8A 0.93(2) no .
C8 H8B 1.01(3) no .
C8 H8C 1.04(3) no .
C9 H9A 0.93(3) no .
C9 H9B 1.01(3) no .
C9 H9C 0.99(2) no .

loop_
_geom_contact_atom_site_label_1
_geom_contact_atom_site_label_2
_geom_contact_distance
_geom_contact_publ_flag
_geom_contact_site_symmetry_2
O1 N1 2.9545(18) no .
O1 N3 3.026(2) no 2_576
N2 C1 3.600(2) no .
N2 C1 3.591(2) no 2_576
C1 C1 3.073(3) no 2_576
C2 C2 2.777(3) no 2_576
C3 C3 2.820(2) no 2_576
C4 C8 3.064(3) no .
C6 C7 3.067(4) no .
O1 C4 3.434(2) no .
O1 C6 3.481(3) no 2_666
O1 C8 3.494(3) no .
O1 C8 3.301(2) no 2_566
N1 N4 2.901(3) no .
N1 C7 3.546(3) no .
N1 C9 3.583(3) no .
N2 N4 2.8514(19) no 2_677
N2 C7 3.528(2) no 2_677
N2 C9 3.543(3) no 2_677
N3 C7 3.554(2) no 1_565
N3 C8 3.394(3) no 1_565
N3 C9 3.481(3) no 2_577
N4 N1 2.901(3) no .
N4 N2 2.8514(19) no 2_677
C1 C5 3.544(3) no 2_676
C4 O1 3.434(2) no .
C5 C1 3.544(3) no 2_676
C6 O1 3.481(3) no 2_666
C7 N1 3.546(3) no .
C7 N2 3.528(2) no 2_677
C7 N3 3.554(2) no 1_545
C8 O1 3.494(3) no .
C8 O1 3.301(2) no 2_566
C8 N3 3.394(3) no 1_545
C9 N1 3.583(3) no .
C9 N2 3.543(3) no 2_677
C9 N3 3.481(3) no 2_577
N4 H5A 2.68(3) no .
N4 H5B 3.32(3) no .
N4 H5C 2.62(3) no .
N4 H6A 2.68(3) no .
N4 H6B 2.76(3) no .
N4 H6C 3.37(2) no .
N4 H8A 3.30(2) no .
N4 H8B 2.75(2) no .
N4 H8C 2.736(19) no .
N4 H9A 2.66(3) no .
N4 H9B 3.33(3) no .
N4 H9C 2.65(3) no .
C4 H7 2.77(2) no .
C4 H8B 3.42(2) no .
C4 H8C 2.75(2) no .
C5 H6A 2.74(3) no .
C5 H6B 3.38(3) no .
C5 H6C 2.72(2) no .
C5 H4A 2.65(3) no .
C5 H4B 2.54(3) no .
C6 H5A 2.69(2) no .
C6 H5B 2.73(3) no .
C6 H5C 3.38(3) no .
C6 H7 2.72(2) no .
C6 H8C 3.27(2) no .
C6 H4A 2.66(2) no .
C6 H4B 3.29(3) no .
C7 H4 2.71(2) no .
C7 H6A 3.35(2) no .
C7 H6B 2.83(3) no .
C8 H4 2.66(2) no .
C8 H6B 3.33(3) no .
C8 H9A 2.68(2) no .
C8 H9B 2.74(2) no .
C8 H9C 3.37(2) no .
C8 H4A 3.340(19) no .
C8 H4B 2.68(2) no .
C9 H8A 2.714(18) no .
C9 H8B 2.72(2) no .
C9 H8C 3.42(2) no .
C9 H4A 2.56(3) no .
C9 H4B 2.59(3) no .
H4 H5A 2.91(3) no .
H4 H5B 2.45(3) no .
H4 H5C 2.42(3) no .
H4 H6A 2.89(3) no .
H4 H6B 2.39(3) no .
H4 H6C 2.48(3) no .
H4 H7 3.02(3) no .
H4 H8A 3.51(3) no .
H4 H8B 2.94(3) no .
H4 H8C 2.12(3) no .
H4 H4A 2.84(3) no .
H4 H4B 2.31(3) no .
H5A H6A 2.54(4) no .
H5A H6C 2.95(3) no .
H5A H4A 2.48(4) no .
H5A H4B 2.88(4) no .
H5B H6A 3.04(4) no .
H5B H6C 2.55(3) no .
H5B H4A 3.56(4) no .
H5B H4B 3.47(4) no .
H5C H4A 2.92(4) no .
H5C H4B 2.35(4) no .
H6A H7 2.91(3) no .
H6A H4A 2.48(3) no .
H6A H4B 3.52(4) no .
H6B H7 2.27(3) no .
H6B H8C 2.86(4) no .
H6B H4A 3.04(3) no .
H6C H4A 3.57(3) no .
H7 H8A 2.38(3) no .
H7 H8B 2.92(3) no .
H7 H8C 2.43(3) no .
H7 H9A 2.82(3) no .
H7 H9B 2.40(3) no .
H7 H9C 2.36(3) no .
H7 H4A 2.31(3) no .
H7 H4B 2.80(3) no .
H8A H9A 2.95(3) no .
H8A H9B 2.59(3) no .
H8A H4B 3.53(3) no .
H8B H9A 2.52(3) no .
H8B H9B 3.02(3) no .
H8B H4B 2.58(3) no .
H8C H4B 3.04(3) no .
H9A H4A 2.88(4) no .
H9A H4B 2.46(4) no .
H9B H4A 3.49(4) no .
H9B H4B 3.53(4) no .
H9C H4A 2.37(4) no .
H9C H4B 2.88(4) no .
O1 H4 2.69(2) no .
O1 H5C 3.17(2) no .
O1 H5C 3.16(3) no 2_676
O1 H6B 3.58(3) no 2_666
O1 H6C 2.58(2) no 2_666
O1 H8A 2.625(19) no 2_566
O1 H8B 2.94(3) no .
O1 H8C 3.24(3) no .
O1 H8C 3.12(2) no 2_566
O1 H9B 3.24(2) no 1_554
O1 H9C 3.20(3) no 1_554
O1 H4B 3.21(2) no .
N1 H5C 3.10(3) no .
N1 H6B 3.49(2) no 1_565
N1 H8B 3.01(2) no .
N1 H9A 2.92(3) no .
N1 H9C 2.81(2) no 2_677
N1 H4A 3.38(2) no .
N1 H4A 2.724(19) no 2_677
N1 H4B 1.97(3) no .
N2 H5A 3.18(3) no 2_677
N2 H6A 2.99(2) no 2_677
N2 H6B 3.04(3) no 1_565
N2 H7 3.32(2) no 1_565
N2 H7 3.453(16) no 2_677
N2 H9A 2.98(3) no .
N2 H9C 2.82(3) no 2_677
N2 H4A 1.85(2) no 2_677
N2 H4B 2.90(3) no .
N2 H4B 3.30(2) no 2_677
N3 H5A 3.57(3) no 2_677
N3 H6A 2.984(19) no 2_677
N3 H6B 3.19(2) no 1_565
N3 H7 2.855(18) no 1_565
N3 H8A 3.01(3) no 1_565
N3 H8C 3.21(3) no 1_565
N3 H9A 3.38(3) no 2_577
N3 H9B 2.75(3) no 2_577
N3 H4A 2.92(2) no 2_677
C1 H5B 3.49(3) no 1_455
C1 H5B 3.38(2) no 2_676
C1 H5C 3.01(3) no 2_676
C1 H8A 3.21(2) no 2_566
C1 H8B 2.94(3) no .
C1 H8C 3.24(2) no 2_566
C1 H4B 3.46(2) no .
C2 H5B 3.45(2) no 1_455
C2 H5B 3.29(3) no 2_676
C2 H5C 3.40(3) no 2_676
C2 H8B 2.96(3) no .
C2 H4B 2.95(3) no .
C3 H5A 3.38(3) no 2_676
C3 H5B 3.33(3) no 1_455
C3 H5B 3.43(2) no 2_676
C3 H5C 3.43(2) no 2_676
C3 H8A 3.36(2) no 2_566
C3 H8C 3.27(2) no 2_566
C3 H9B 3.51(3) no 1_554
C4 H4 3.476(19) no 2_666
C4 H6C 3.248(19) no 2_666
C5 H8B 3.36(3) no 1_655
C5 H9C 3.57(2) no 2_677
C6 H4 3.193(19) no 2_666
C6 H5B 3.584(19) no 2_666
C6 H7 3.06(2) no 2_667
C6 H8A 3.23(3) no 1_655
C6 H9B 3.47(3) no 2_667
C6 H9C 3.26(3) no 2_667
C7 H6A 3.22(3) no 2_667
C7 H6B 3.53(2) no 2_667
C8 H5B 3.54(3) no 1_455
C8 H6C 3.30(2) no 1_455
C8 H8B 3.55(2) no 2_566
C8 H8C 3.16(2) no 2_566
C9 H5A 3.55(2) no 2_677
C9 H5C 3.53(2) no 2_677
C9 H6A 3.25(2) no 2_667
C9 H6B 3.40(3) no 2_667
H4 O1 2.69(2) no .
H4 C4 3.476(19) no 2_666
H4 C6 3.193(19) no 2_666
H4 H4 3.16(3) no 2_666
H4 H5B 3.11(3) no 2_666
H4 H6B 3.46(3) no 2_666
H4 H6C 2.39(3) no 2_666
H5A N2 3.18(3) no 2_677
H5A N3 3.57(3) no 2_677
H5A C3 3.38(3) no 2_676
H5A C9 3.55(2) no 2_677
H5A H8A 3.58(4) no 1_655
H5A H8B 3.02(4) no 1_655
H5A H9A 3.14(3) no 1_655
H5A H9A 2.98(3) no 2_677
H5A H9C 3.37(4) no 2_677
H5B C1 3.49(3) no 1_655
H5B C1 3.38(2) no 2_676
H5B C2 3.45(2) no 1_655
H5B C2 3.29(3) no 2_676
H5B C3 3.33(3) no 1_655
H5B C3 3.43(2) no 2_676
H5B C6 3.584(19) no 2_666
H5B C8 3.54(3) no 1_655
H5B H4 3.11(3) no 2_666
H5B H6B 3.21(3) no 2_666
H5B H6C 3.33(3) no 2_666
H5B H8A 3.42(4) no 1_655
H5B H8B 2.73(3) no 1_655
H5B H8C 3.01(4) no 2_666
H5C O1 3.17(2) no .
H5C O1 3.16(3) no 2_676
H5C N1 3.10(3) no .
H5C C1 3.01(3) no 2_676
H5C C2 3.40(3) no 2_676
H5C C3 3.43(2) no 2_676
H5C C9 3.53(2) no 2_677
H5C H9A 3.36(3) no 2_677
H5C H9C 2.92(3) no 2_677
H6A N2 2.99(2) no 2_677
H6A N3 2.984(19) no 2_677
H6A C7 3.22(3) no 2_667
H6A C9 3.25(2) no 2_667
H6A H7 2.43(3) no 2_667
H6A H8A 2.94(4) no 1_655
H6A H8B 3.57(4) no 1_655
H6A H9B 3.15(3) no 1_655
H6A H9B 2.96(4) no 2_667
H6A H9C 3.10(4) no 2_667
H6B O1 3.58(3) no 2_666
H6B N1 3.49(2) no 1_545
H6B N2 3.04(3) no 1_545
H6B N3 3.19(2) no 1_545
H6B C7 3.53(2) no 2_667
H6B C9 3.40(3) no 2_667
H6B H4 3.46(3) no 2_666
H6B H5B 3.21(3) no 2_666
H6B H7 2.85(3) no 2_667
H6B H9B 3.46(4) no 2_667
H6B H9C 2.82(4) no 2_667
H6B H4A 3.55(4) no 2_667
H6C O1 2.58(2) no 2_666
H6C C4 3.248(19) no 2_666
H6C C8 3.30(2) no 1_655
H6C H4 2.39(3) no 2_666
H6C H5B 3.33(3) no 2_666
H6C H8A 2.56(3) no 1_655
H6C H8B 3.18(3) no 1_655
H6C H8C 3.36(4) no 2_666
H6C H9B 3.34(3) no 2_667
H6C H9C 3.24(4) no 2_667
H7 N2 3.32(2) no 1_545
H7 N2 3.453(16) no 2_677
H7 N3 2.855(18) no 1_545
H7 C6 3.06(2) no 2_667
H7 H6A 2.43(3) no 2_667
H7 H6B 2.85(3) no 2_667
H7 H7 3.21(3) no 2_667
H8A O1 2.625(19) no 2_566
H8A N3 3.01(3) no 1_545
H8A C1 3.21(2) no 2_566
H8A C3 3.36(2) no 2_566
H8A C6 3.23(3) no 1_455
H8A H5A 3.58(4) no 1_455
H8A H5B 3.42(4) no 1_455
H8A H6A 2.94(4) no 1_455
H8A H6C 2.56(3) no 1_455
H8A H8C 3.22(3) no 2_566
H8A H9B 2.99(4) no 2_567
H8B O1 2.94(3) no .
H8B N1 3.01(2) no .
H8B C1 2.94(3) no .
H8B C2 2.96(3) no .
H8B C5 3.36(3) no 1_455
H8B C8 3.55(2) no 2_566
H8B H5A 3.02(4) no 1_455
H8B H5B 2.73(3) no 1_455
H8B H6A 3.57(4) no 1_455
H8B H6C 3.18(3) no 1_455
H8B H8C 2.80(3) no 2_566
H8C O1 3.24(3) no .
H8C O1 3.12(2) no 2_566
H8C N3 3.21(3) no 1_545
H8C C1 3.24(2) no 2_566
H8C C3 3.27(2) no 2_566
H8C C8 3.16(2) no 2_566
H8C H5B 3.01(4) no 2_666
H8C H6C 3.36(4) no 2_666
H8C H8A 3.22(3) no 2_566
H8C H8B 2.80(3) no 2_566
H8C H8C 2.85(3) no 2_566
H9A N1 2.92(3) no .
H9A N2 2.98(3) no .
H9A N3 3.38(3) no 2_577
H9A H5A 3.14(3) no 1_455
H9A H5A 2.98(3) no 2_677
H9A H5C 3.36(3) no 2_677
H9A H4A 3.21(3) no 2_677
H9A H4B 3.54(3) no 2_677
H9B O1 3.24(2) no 1_556
H9B N3 2.75(3) no 2_577
H9B C3 3.51(3) no 1_556
H9B C6 3.47(3) no 2_667
H9B H6A 3.15(3) no 1_455
H9B H6A 2.96(4) no 2_667
H9B H6B 3.46(4) no 2_667
H9B H6C 3.34(3) no 2_667
H9B H8A 2.99(4) no 2_567
H9B H9B 3.18(3) no 2_567
H9C O1 3.20(3) no 1_556
H9C N1 2.81(2) no 2_677
H9C N2 2.82(3) no 2_677
H9C C5 3.57(2) no 2_677
H9C C6 3.26(3) no 2_667
H9C H5A 3.37(4) no 2_677
H9C H5C 2.92(3) no 2_677
H9C H6A 3.10(4) no 2_667
H9C H6B 2.82(4) no 2_667
H9C H6C 3.24(4) no 2_667
H9C H4A 3.55(3) no 2_677
H9C H4B 3.14(3) no 2_677
H4A N1 3.38(2) no .
H4A N1 2.724(19) no 2_677
H4A N2 1.85(2) no 2_677
H4A N3 2.92(2) no 2_677
H4A H6B 3.55(4) no 2_667
H4A H9A 3.21(3) no 2_677
H4A H9C 3.55(3) no 2_677
H4A H4B 3.28(3) no 2_677
H4B O1 3.21(2) no .
H4B N1 1.97(3) no .
H4B N2 2.90(3) no .
H4B N2 3.30(2) no 2_677
H4B C1 3.46(2) no .
H4B C2 2.95(3) no .
H4B H9A 3.54(3) no 2_677
H4B H9C 3.14(3) no 2_677
H4B H4A 3.28(3) no 2_677

loop_
_geom_hbond_atom_site_label_D
_geom_hbond_atom_site_label_H
_geom_hbond_atom_site_label_A
_geom_hbond_site_symmetry_A
_geom_hbond_distance_DA
_geom_hbond_distance_DH
_geom_hbond_distance_HA
_geom_hbond_angle_DHA
_geom_hbond_publ_flag
N4 H4A N2 2_677 2.8514(19) 1.010(19) 1.85(2) 174(2) no
N4 H4B N1 . 2.901(3) 0.94(3) 1.97(3) 171(2) no

loop_
_geom_torsion_atom_site_label_1
_geom_torsion_atom_site_label_2
_geom_torsion_atom_site_label_3
_geom_torsion_atom_site_label_4
_geom_torsion
_geom_torsion_publ_flag
_geom_torsion_site_symmetry_3
_geom_torsion_site_symmetry_4
N2 N1 C2 C1 179.69(15) no . .
N2 N1 C2 C3 -0.36(19) no . 2_576
C2 N1 N2 N3 0.3(2) no . .
N1 N2 N3 C3 -0.09(19) no . 2_576
N2 N3 C3 C1 178.35(16) no 2_576 2_576
N2 N3 C3 C2 -0.14(19) no 2_576 .
C4 N4 C7 C8 -59.5(2) no . .
C4 N4 C7 C9 177.15(14) no . .
C7 N4 C4 C5 175.38(14) no . .
C7 N4 C4 C6 -61.78(18) no . .
O1 C1 C2 N1 -2.0(3) no . .
O1 C1 C2 C3 178.09(17) no . 2_576
O1 C1 C3 N3 0.2(3) no . 2_576
O1 C1 C3 C2 -178.11(17) no . 2_576
C2 C1 C3 N3 179.75(17) no . 2_576
C2 C1 C3 C2 1.5(3) no . 2_576
C3 C1 C2 N1 178.42(16) no . .
C3 C1 C2 C3 -1.5(3) no . 2_576
N1 C2 C3 N3 0.3(2) no 2_576 .
N1 C2 C3 C1 -178.24(16) no 2_576 2_576
C1 C2 C3 N3 -179.73(16) no 2_576 .
C1 C2 C3 C1 1.7(3) no 2_576 2_576
